data_4070578
loop_
_publ_author_name
'Liu, Wei'
'Wang, Ru'
'Zhou, Xin-Hui'
'Zuo, Jing-Lin'
'You, Xiao-Zeng'

_publ_section_title
;
 Syntheses, Structures, and Properties of Tricarbonyl Rhenium(I)
 Heteronuclear Complexes with a New Bridging Ligand Containing Coupled
 Bis(2-pyridyl) and 1,2-Dithiolene Units
;
_journal_issue 1
_journal_name_full Organometallics
_journal_page_first 126
_journal_paper_doi 10.1021/om700776s
_journal_volume 27
_journal_year 2008
_chemical_formula_sum 'C55 H42 Au2 Cl5 N2 O3 P2 Re S4'
_chemical_formula_weight 1726.47
_chemical_name_systematic
; 
 ? 
;
_space_group_IT_number 2
_symmetry_cell_setting triclinic
_symmetry_space_group_name_Hall '-P 1'
_symmetry_space_group_name_H-M 'P -1'
_atom_sites_solution_hydrogens geom
_atom_sites_solution_primary direct
_atom_sites_solution_secondary difmap
_audit_creation_method SHELXL-97
_cell_angle_alpha 103.993(4)
_cell_angle_beta 104.478(4)
_cell_angle_gamma 99.802(4)
_cell_formula_units_Z 2
_cell_length_a 12.413(2)
_cell_length_b 15.205(3)
_cell_length_c 17.430(3)
_cell_measurement_reflns_used 1356
_cell_measurement_temperature 293(2)
_cell_measurement_theta_max 23.6
_cell_measurement_theta_min 1.7
_cell_volume 2996.1(9)
_computing_cell_refinement 'Bruker SMART'
_computing_data_collection 'Bruker SMART'
_computing_data_reduction 'Bruker SAINT'
_computing_molecular_graphics 'Bruker SHELXTL'
_computing_publication_material 'Bruker SHELXTL'
_computing_structure_refinement 'SHELXL-97 (Sheldrick, 1997)'
_computing_structure_solution 'SHELXS-97 (Sheldrick, 1990)'
_diffrn_ambient_temperature 293(2)
_diffrn_measured_fraction_theta_full 0.968
_diffrn_measured_fraction_theta_max 0.968
_diffrn_radiation_monochromator graphite
_diffrn_radiation_source 'fine-focus sealed tube'
_diffrn_radiation_type MoK\a
_diffrn_radiation_wavelength 0.71073
_diffrn_reflns_av_R_equivalents 0.0380
_diffrn_reflns_av_sigmaI/netI 0.0897
_diffrn_reflns_limit_h_max 12
_diffrn_reflns_limit_h_min -14
_diffrn_reflns_limit_k_max 18
_diffrn_reflns_limit_k_min -18
_diffrn_reflns_limit_l_max 20
_diffrn_reflns_limit_l_min -20
_diffrn_reflns_number 14774
_diffrn_reflns_theta_full 25.00
_diffrn_reflns_theta_max 25.00
_diffrn_reflns_theta_min 1.60
_exptl_absorpt_coefficient_mu 7.359
_exptl_absorpt_correction_T_max 0.3208
_exptl_absorpt_correction_T_min 0.3208
_exptl_absorpt_correction_type none
_exptl_absorpt_process_details 'SADABS; Bruker(2000)'
_exptl_crystal_colour orange
_exptl_crystal_density_diffrn 1.914
_exptl_crystal_density_method 'not measured'
_exptl_crystal_description block
_exptl_crystal_F_000 1644
_exptl_crystal_size_max 0.20
_exptl_crystal_size_mid 0.20
_exptl_crystal_size_min 0.20
_refine_diff_density_max 1.966
_refine_diff_density_min -1.232
_refine_diff_density_rms 0.219
_refine_ls_extinction_method none
_refine_ls_goodness_of_fit_ref 0.983
_refine_ls_hydrogen_treatment constr
_refine_ls_matrix_type full
_refine_ls_number_parameters 667
_refine_ls_number_reflns 10197
_refine_ls_number_restraints 40
_refine_ls_restrained_S_all 0.985
_refine_ls_R_factor_all 0.0932
_refine_ls_R_factor_gt 0.0632
_refine_ls_shift/su_max 0.009
_refine_ls_shift/su_mean 0.000
_refine_ls_structure_factor_coef Fsqd
_refine_ls_weighting_details 'calc w=1/[\s^2^(Fo^2^)+(0.0933P)^2^+0.0000P] where P=(Fo^2^+2Fc^2^)/3'
_refine_ls_weighting_scheme calc
_refine_ls_wR_factor_gt 0.1547
_refine_ls_wR_factor_ref 0.1675
_reflns_number_gt 7162
_reflns_number_total 10197
_reflns_threshold_expression >2sigma(I)
_cod_data_source_file om700776s-file006.cif
_cod_data_source_block 70104am
_cod_original_cell_volume 2996.0(10)
_cod_original_sg_symbol_H-M P-1
_cod_database_code 4070578

loop_
_symmetry_equiv_pos_as_xyz
'x, y, z'
'-x, -y, -z'

loop_
_atom_site_label
_atom_site_type_symbol
_atom_site_fract_x
_atom_site_fract_y
_atom_site_fract_z
_atom_site_U_iso_or_equiv
_atom_site_adp_type
_atom_site_occupancy
_atom_site_symmetry_multiplicity
_atom_site_calc_flag
_atom_site_refinement_flags
Au1 Au 0.61036(4) 0.70397(3) 0.34530(3) 0.04687(16) Uani 1 1 d .
Au2 Au 0.32060(5) 0.73818(4) 0.35210(3) 0.05956(18) Uani 1 1 d .
Re1 Re 0.97174(4) 0.91718(3) 0.79583(3) 0.04627(16) Uani 1 1 d .
P1 P 0.7026(3) 0.5884(2) 0.3465(2) 0.0492(8) Uani 1 1 d .
P2 P 0.2172(3) 0.6190(2) 0.2386(2) 0.0512(8) Uani 1 1 d .
S1 S 0.3621(3) 0.8416(2) 0.4836(2) 0.0522(8) Uani 1 1 d .
S2 S 0.5349(3) 0.8326(2) 0.35462(18) 0.0453(7) Uani 1 1 d .
S3 S 0.5755(3) 0.9458(2) 0.61602(19) 0.0473(7) Uani 1 1 d .
S4 S 0.7251(3) 0.9327(2) 0.51251(19) 0.0475(7) Uani 1 1 d .
C1 C 0.8510(11) 0.8290(8) 0.7054(9) 0.050(3) Uani 1 1 d .
C2 C 0.9348(13) 0.8402(10) 0.8598(9) 0.069(4) Uani 1 1 d .
C3 C 1.0814(14) 0.8504(10) 0.7766(10) 0.069(4) Uani 1 1 d .
C4 C 0.8532(14) 1.0389(10) 0.9024(8) 0.069(4) Uani 1 1 d .
H4 H 0.9002 1.0216 0.9439 0.083 Uiso 1 1 calc R
C5 C 0.7830(14) 1.0924(11) 0.9234(9) 0.072(4) Uani 1 1 d .
H5 H 0.7776 1.1079 0.9771 0.086 Uiso 1 1 calc R
C6 C 0.7196(14) 1.1232(10) 0.8637(9) 0.067(4) Uani 1 1 d .
H6 H 0.6734 1.1627 0.8776 0.081 Uiso 1 1 calc R
C7 C 0.7233(11) 1.0966(8) 0.7838(8) 0.052(3) Uani 1 1 d .
H7 H 0.6795 1.1167 0.7429 0.063 Uiso 1 1 calc R
C8 C 0.7957(10) 1.0377(8) 0.7654(7) 0.041(3) Uani 1 1 d .
C9 C 1.1156(11) 1.0357(9) 0.7178(8) 0.059(4) Uani 1 1 d .
H9 H 1.1752 1.0207 0.7524 0.070 Uiso 1 1 calc R
C10 C 1.1426(13) 1.0855(11) 0.6669(10) 0.074(4) Uani 1 1 d .
H10 H 1.2180 1.1024 0.6663 0.089 Uiso 1 1 calc R
C11 C 1.0567(13) 1.1100(10) 0.6165(9) 0.069(4) Uani 1 1 d .
H11 H 1.0726 1.1429 0.5805 0.083 Uiso 1 1 calc R
C12 C 0.9480(13) 1.0859(9) 0.6199(8) 0.061(4) Uani 1 1 d .
H12 H 0.8889 1.1034 0.5872 0.073 Uiso 1 1 calc R
C13 C 0.9257(10) 1.0343(8) 0.6731(7) 0.044(3) Uani 1 1 d .
C14 C 0.8082(10) 1.0120(7) 0.6800(7) 0.040(3) Uani 1 1 d .
C15 C 0.7165(10) 0.9726(8) 0.6134(7) 0.038(3) Uani 1 1 d .
C16 C 0.5097(11) 0.8870(7) 0.5103(7) 0.044(3) Uani 1 1 d .
C17 C 0.5778(10) 0.8817(7) 0.4633(7) 0.042(3) Uani 1 1 d .
C18 C 0.8469(11) 0.6385(8) 0.4131(7) 0.047(3) Uani 1 1 d .
C19 C 0.8636(12) 0.7097(9) 0.4875(8) 0.055(3) Uani 1 1 d .
H19 H 0.8005 0.7248 0.5023 0.066 Uiso 1 1 calc R
C20 C 0.9712(14) 0.7559(9) 0.5373(8) 0.063(4) Uani 1 1 d .
H20 H 0.9810 0.8023 0.5861 0.076 Uiso 1 1 calc R
C21 C 1.0675(14) 0.7353(11) 0.5168(10) 0.078(4) Uani 1 1 d .
H21 H 1.1408 0.7671 0.5520 0.094 Uiso 1 1 calc R
C22 C 1.0538(14) 0.6703(13) 0.4472(12) 0.095(6) Uani 1 1 d .
H22 H 1.1178 0.6580 0.4323 0.114 Uiso 1 1 calc R
C23 C 0.9455(13) 0.6203(11) 0.3964(10) 0.075(4) Uani 1 1 d .
H23 H 0.9385 0.5726 0.3491 0.090 Uiso 1 1 calc R
C24 C 0.7127(12) 0.5261(9) 0.2469(8) 0.053(3) Uani 1 1 d .
C25 C 0.7541(14) 0.5783(11) 0.2000(9) 0.069(4) Uani 1 1 d .
H25 H 0.7765 0.6432 0.2207 0.083 Uiso 1 1 calc R
C26 C 0.7621(16) 0.5343(15) 0.1227(10) 0.089(5) Uani 1 1 d .
H26 H 0.7919 0.5686 0.0919 0.107 Uiso 1 1 calc R
C27 C 0.7252(15) 0.4396(16) 0.0932(10) 0.093(6) Uani 1 1 d .
H27 H 0.7297 0.4097 0.0413 0.112 Uiso 1 1 calc R
C28 C 0.6815(16) 0.3864(14) 0.1368(11) 0.095(6) Uani 1 1 d .
H28 H 0.6557 0.3217 0.1153 0.114 Uiso 1 1 calc R
C29 C 0.6775(13) 0.4334(11) 0.2148(9) 0.072(4) Uani 1 1 d .
H29 H 0.6492 0.3987 0.2458 0.086 Uiso 1 1 calc R
C30 C 0.6375(12) 0.4977(8) 0.3843(8) 0.051(3) Uani 1 1 d .
C31 C 0.5222(15) 0.4823(11) 0.3749(12) 0.090(6) Uani 1 1 d .
H31 H 0.4789 0.5195 0.3526 0.107 Uiso 1 1 calc R
C32 C 0.4716(19) 0.4094(13) 0.3996(16) 0.123(8) Uani 1 1 d .
H32 H 0.3930 0.3980 0.3916 0.148 Uiso 1 1 calc R
C33 C 0.5277(17) 0.3557(11) 0.4333(12) 0.085(5) Uani 1 1 d .
H33 H 0.4908 0.3085 0.4500 0.102 Uiso 1 1 calc R
C34 C 0.639(2) 0.3719(11) 0.4427(10) 0.091(6) Uani 1 1 d .
H34 H 0.6796 0.3336 0.4658 0.110 Uiso 1 1 calc R
C35 C 0.7006(13) 0.4423(9) 0.4204(9) 0.066(4) Uani 1 1 d .
H35 H 0.7793 0.4519 0.4291 0.079 Uiso 1 1 calc R
C36 C 0.2990(12) 0.5625(11) 0.1759(8) 0.063(4) Uani 1 1 d .
C37 C 0.2775(15) 0.4677(13) 0.1478(11) 0.086(5) Uani 1 1 d .
H37 H 0.2187 0.4298 0.1579 0.103 Uiso 1 1 calc R
C38 C 0.348(2) 0.428(2) 0.1023(13) 0.138(10) Uani 1 1 d .
H38 H 0.3360 0.3635 0.0821 0.165 Uiso 1 1 calc R
C39 C 0.434(2) 0.489(3) 0.0892(16) 0.163(16) Uani 1 1 d .
H39 H 0.4832 0.4673 0.0607 0.195 Uiso 1 1 calc R
C40 C 0.444(2) 0.576(2) 0.1174(16) 0.122(9) Uani 1 1 d .
H40 H 0.4995 0.6150 0.1058 0.146 Uiso 1 1 calc R
C41 C 0.3854(13) 0.6169(15) 0.1607(9) 0.085(5) Uani 1 1 d .
H41 H 0.4021 0.6817 0.1807 0.102 Uiso 1 1 calc R
C42 C 0.1409(12) 0.5247(8) 0.2660(7) 0.050(3) Uani 1 1 d .
C43 C 0.0339(12) 0.4727(8) 0.2205(8) 0.054(3) Uani 1 1 d .
H43 H -0.0034 0.4837 0.1717 0.064 Uiso 1 1 calc R
C44 C -0.0198(13) 0.4035(9) 0.2462(10) 0.070(4) Uani 1 1 d .
H44 H -0.0940 0.3684 0.2160 0.084 Uiso 1 1 calc R
C45 C 0.0394(19) 0.3869(11) 0.3186(11) 0.085(5) Uani 1 1 d .
H45 H 0.0051 0.3387 0.3354 0.102 Uiso 1 1 calc R
C46 C 0.1433(17) 0.4385(10) 0.3637(11) 0.084(5) Uani 1 1 d .
H46 H 0.1806 0.4278 0.4127 0.100 Uiso 1 1 calc R
C47 C 0.1945(14) 0.5064(10) 0.3387(9) 0.068(4) Uani 1 1 d .
H47 H 0.2677 0.5422 0.3707 0.082 Uiso 1 1 calc R
C48 C 0.1100(11) 0.6536(8) 0.1670(8) 0.050(3) Uani 1 1 d .
C49 C 0.0882(12) 0.6228(11) 0.0833(9) 0.066(4) Uani 1 1 d .
H49 H 0.1237 0.5785 0.0604 0.079 Uiso 1 1 calc R
C50 C 0.0135(14) 0.6573(11) 0.0324(9) 0.076(4) Uani 1 1 d .
H50 H -0.0012 0.6368 -0.0248 0.091 Uiso 1 1 calc R
C51 C -0.0389(15) 0.7217(11) 0.0667(12) 0.086(5) Uani 1 1 d .
H51 H -0.0874 0.7468 0.0330 0.103 Uiso 1 1 calc R
C52 C -0.0196(13) 0.7499(9) 0.1524(9) 0.062(4) Uani 1 1 d .
H52 H -0.0578 0.7912 0.1763 0.075 Uiso 1 1 calc R
C53 C 0.0561(11) 0.7157(9) 0.1998(9) 0.059(3) Uani 1 1 d .
H53 H 0.0715 0.7357 0.2571 0.071 Uiso 1 1 calc R
C54 C 0.4329(19) 0.124(3) 0.207(4) 0.48(5) Uani 1 1 d DU
H54A H 0.4096 0.1163 0.2548 0.581 Uiso 1 1 calc R
H54B H 0.4096 0.0646 0.1641 0.581 Uiso 1 1 calc R
C55 C 0.413(4) 0.209(3) 0.939(2) 0.32(3) Uani 1 1 d DU
H55A H 0.3388 0.2035 0.9485 0.378 Uiso 1 1 calc R
H55B H 0.4533 0.2745 0.9531 0.378 Uiso 1 1 calc R
N1 N 0.8594(8) 1.0087(6) 0.8232(6) 0.042(2) Uani 1 1 d .
N2 N 1.0108(7) 1.0074(6) 0.7214(6) 0.040(2) Uani 1 1 d .
Cl1 Cl 1.1213(3) 1.0376(3) 0.9121(2) 0.0673(9) Uani 1 1 d .
Cl2 Cl 0.5780(17) 0.1734(11) 0.2341(12) 0.349(8) Uani 1 1 d DU
Cl3 Cl 0.381(2) 0.2095(17) 0.1714(16) 0.449(12) Uani 1 1 d DU
Cl4 Cl 0.409(3) 0.141(2) 0.842(2) 0.558(17) Uani 1 1 d DU
Cl5 Cl 0.496(3) 0.139(2) 0.979(2) 0.596(18) Uani 1 1 d DU
O1 O 0.7798(9) 0.7745(6) 0.6539(6) 0.068(3) Uani 1 1 d .
O2 O 0.9191(13) 0.7877(9) 0.8982(8) 0.108(4) Uani 1 1 d .
O3 O 1.1497(11) 0.8121(8) 0.7630(10) 0.111(5) Uani 1 1 d .

loop_
_atom_site_aniso_label
_atom_site_aniso_U_11
_atom_site_aniso_U_22
_atom_site_aniso_U_33
_atom_site_aniso_U_23
_atom_site_aniso_U_13
_atom_site_aniso_U_12
Au1 0.0495(3) 0.0466(3) 0.0433(3) 0.0155(2) 0.0085(2) 0.0143(2)
Au2 0.0604(4) 0.0534(3) 0.0464(3) 0.0182(3) -0.0100(3) 0.0004(3)
Re1 0.0464(3) 0.0508(3) 0.0406(3) 0.0230(2) 0.0048(2) 0.0085(2)
P1 0.052(2) 0.0489(17) 0.047(2) 0.0168(16) 0.0088(17) 0.0161(15)
P2 0.048(2) 0.0574(19) 0.0399(19) 0.0153(16) 0.0043(16) 0.0050(16)
S1 0.0368(17) 0.0615(19) 0.052(2) 0.0180(16) 0.0054(15) 0.0068(15)
S2 0.0480(18) 0.0515(16) 0.0293(15) 0.0109(13) -0.0013(14) 0.0146(14)
S3 0.0420(17) 0.0567(17) 0.0379(17) 0.0125(15) 0.0084(14) 0.0058(14)
S4 0.0440(18) 0.0593(18) 0.0363(17) 0.0153(15) 0.0073(14) 0.0106(15)
C1 0.037(7) 0.047(7) 0.059(9) 0.008(7) 0.019(7) -0.005(6)
C2 0.063(10) 0.081(10) 0.065(10) 0.042(9) 0.007(8) 0.014(8)
C3 0.061(10) 0.065(9) 0.079(11) 0.034(8) 0.002(9) 0.015(8)
C4 0.088(12) 0.077(9) 0.037(8) 0.017(7) 0.012(8) 0.014(9)
C5 0.077(11) 0.097(11) 0.047(9) 0.018(8) 0.027(9) 0.027(9)
C6 0.078(11) 0.079(10) 0.052(9) 0.013(8) 0.027(8) 0.036(9)
C7 0.057(8) 0.059(7) 0.042(8) 0.017(6) 0.013(7) 0.016(7)
C8 0.033(6) 0.047(6) 0.036(7) 0.021(6) -0.004(5) -0.001(5)
C9 0.046(8) 0.088(9) 0.058(9) 0.048(8) 0.013(7) 0.024(7)
C10 0.047(9) 0.100(11) 0.068(10) 0.037(9) 0.014(8) -0.013(8)
C11 0.056(10) 0.089(10) 0.055(9) 0.030(8) 0.020(8) -0.013(8)
C12 0.070(10) 0.069(8) 0.039(8) 0.024(7) 0.005(7) 0.013(7)
C13 0.045(7) 0.047(6) 0.032(6) 0.014(6) 0.007(6) -0.001(6)
C14 0.038(7) 0.043(6) 0.044(7) 0.022(6) 0.013(6) 0.009(5)
C15 0.040(7) 0.051(6) 0.029(6) 0.027(5) 0.008(5) 0.013(5)
C16 0.047(7) 0.035(6) 0.041(7) 0.010(5) 0.002(6) 0.004(5)
C17 0.041(7) 0.042(6) 0.035(7) 0.008(5) -0.002(6) 0.012(5)
C18 0.053(8) 0.051(7) 0.038(7) 0.012(6) 0.013(6) 0.015(6)
C19 0.052(8) 0.074(9) 0.050(8) 0.025(7) 0.021(7) 0.025(7)
C20 0.083(11) 0.060(8) 0.031(7) 0.005(6) 0.014(7) -0.006(8)
C21 0.061(10) 0.093(11) 0.069(11) 0.022(10) 0.007(9) 0.010(9)
C22 0.049(10) 0.122(14) 0.096(14) -0.013(12) 0.031(10) 0.023(10)
C23 0.067(10) 0.088(11) 0.059(10) -0.003(8) 0.011(8) 0.037(9)
C24 0.061(9) 0.055(8) 0.034(7) 0.007(6) 0.008(6) 0.013(7)
C25 0.079(11) 0.085(10) 0.050(9) 0.027(8) 0.016(8) 0.033(9)
C26 0.097(14) 0.134(16) 0.046(10) 0.036(11) 0.033(10) 0.018(12)
C27 0.068(11) 0.133(17) 0.046(10) -0.014(11) 0.001(9) 0.025(11)
C28 0.084(13) 0.099(13) 0.068(12) -0.009(11) 0.008(10) 0.007(10)
C29 0.071(10) 0.093(11) 0.042(8) 0.005(8) 0.010(8) 0.028(9)
C30 0.061(9) 0.049(7) 0.053(8) 0.025(6) 0.024(7) 0.020(6)
C31 0.084(12) 0.077(10) 0.146(18) 0.068(11) 0.056(12) 0.038(9)
C32 0.095(15) 0.105(14) 0.20(3) 0.081(17) 0.062(17) 0.030(13)
C33 0.080(13) 0.073(10) 0.110(15) 0.045(11) 0.029(12) 0.011(10)
C34 0.140(18) 0.059(9) 0.059(11) 0.027(8) -0.003(11) 0.018(11)
C35 0.063(9) 0.070(9) 0.073(10) 0.045(8) 0.007(8) 0.023(8)
C36 0.050(9) 0.096(11) 0.043(8) 0.023(8) 0.013(7) 0.014(8)
C37 0.072(11) 0.112(14) 0.083(12) 0.023(11) 0.031(10) 0.045(11)
C38 0.16(2) 0.20(2) 0.077(15) 0.028(16) 0.025(15) 0.13(2)
C39 0.066(15) 0.38(5) 0.079(17) 0.09(3) 0.036(14) 0.11(3)
C40 0.091(17) 0.18(3) 0.091(18) 0.035(18) 0.028(14) 0.043(18)
C41 0.058(10) 0.166(17) 0.052(9) 0.054(11) 0.023(8) 0.040(11)
C42 0.073(9) 0.049(7) 0.030(7) 0.015(6) 0.011(7) 0.024(7)
C43 0.058(9) 0.047(7) 0.052(8) 0.019(6) 0.010(7) 0.008(6)
C44 0.054(9) 0.060(8) 0.086(12) 0.029(9) 0.002(8) 0.011(7)
C45 0.131(17) 0.059(9) 0.079(12) 0.034(9) 0.040(13) 0.029(11)
C46 0.116(15) 0.052(8) 0.070(11) 0.033(8) 0.000(11) 0.007(9)
C47 0.077(10) 0.060(8) 0.055(9) 0.019(7) 0.002(8) 0.011(8)
C48 0.049(8) 0.048(7) 0.046(8) 0.016(6) 0.008(6) -0.002(6)
C49 0.049(8) 0.093(10) 0.052(9) 0.023(8) 0.009(7) 0.020(8)
C50 0.083(12) 0.099(12) 0.037(8) 0.023(8) 0.005(8) 0.020(10)
C51 0.080(12) 0.083(11) 0.099(14) 0.052(11) 0.017(11) 0.010(10)
C52 0.078(10) 0.052(7) 0.052(9) 0.011(7) 0.016(8) 0.014(7)
C53 0.055(8) 0.064(8) 0.043(8) 0.013(7) -0.012(7) 0.015(7)
C54 0.48(5) 0.49(5) 0.48(5) 0.148(17) 0.147(18) 0.115(16)
C55 0.32(3) 0.31(3) 0.31(3) 0.086(12) 0.101(13) 0.073(12)
N1 0.046(6) 0.049(5) 0.028(5) 0.015(5) 0.005(5) 0.005(5)
N2 0.023(5) 0.049(5) 0.041(6) 0.013(5) 0.003(4) -0.002(4)
Cl1 0.057(2) 0.082(2) 0.0466(19) 0.0250(18) -0.0083(16) 0.0016(18)
Cl2 0.335(11) 0.352(11) 0.361(11) 0.105(8) 0.123(9) 0.064(8)
Cl3 0.441(15) 0.458(14) 0.457(14) 0.141(10) 0.159(10) 0.092(9)
Cl4 0.537(19) 0.585(19) 0.549(19) 0.196(11) 0.161(11) 0.097(10)
Cl5 0.60(2) 0.62(2) 0.58(2) 0.179(11) 0.216(11) 0.121(11)
O1 0.064(7) 0.055(5) 0.071(7) 0.013(5) 0.012(6) 0.000(5)
O2 0.145(12) 0.117(9) 0.094(9) 0.080(8) 0.041(9) 0.039(9)
O3 0.073(8) 0.082(8) 0.169(14) 0.025(8) 0.029(9) 0.024(7)

loop_
_atom_type_symbol
_atom_type_description
_atom_type_scat_dispersion_real
_atom_type_scat_dispersion_imag
_atom_type_scat_source
C C 0.0033 0.0016 'International Tables Vol C Tables 4.2.6.8 and 6.1.1.4'
H H 0.0000 0.0000 'International Tables Vol C Tables 4.2.6.8 and 6.1.1.4'
N N 0.0061 0.0033 'International Tables Vol C Tables 4.2.6.8 and 6.1.1.4'
O O 0.0106 0.0060 'International Tables Vol C Tables 4.2.6.8 and 6.1.1.4'
Cl Cl 0.1484 0.1585 'International Tables Vol C Tables 4.2.6.8 and 6.1.1.4'
P P 0.1023 0.0942 'International Tables Vol C Tables 4.2.6.8 and 6.1.1.4'
S S 0.1246 0.1234 'International Tables Vol C Tables 4.2.6.8 and 6.1.1.4'
Au Au -2.0133 8.8022 'International Tables Vol C Tables 4.2.6.8 and 6.1.1.4'
Re Re -1.0185 7.2310 'International Tables Vol C Tables 4.2.6.8 and 6.1.1.4'

loop_
_geom_angle_atom_site_label_1
_geom_angle_atom_site_label_2
_geom_angle_atom_site_label_3
_geom_angle
P1 Au1 S2 173.64(12)
P2 Au2 S1 156.91(12)
P2 Au2 S2 117.96(11)
S1 Au2 S2 85.13(10)
C2 Re1 C3 87.7(6)
C2 Re1 C1 86.0(6)
C3 Re1 C1 92.9(6)
C2 Re1 N2 178.6(5)
C3 Re1 N2 93.6(5)
C1 Re1 N2 93.5(5)
C2 Re1 N1 95.9(5)
C3 Re1 N1 173.8(5)
C1 Re1 N1 92.4(4)
N2 Re1 N1 82.8(3)
C2 Re1 Cl1 95.3(5)
C3 Re1 Cl1 90.0(5)
C1 Re1 Cl1 176.8(4)
N2 Re1 Cl1 85.1(3)
N1 Re1 Cl1 84.5(3)
C18 P1 C24 106.4(6)
C18 P1 C30 108.0(6)
C24 P1 C30 104.7(6)
C18 P1 Au1 108.3(4)
C24 P1 Au1 115.4(5)
C30 P1 Au1 113.6(4)
C42 P2 C48 106.9(6)
C42 P2 C36 104.0(6)
C48 P2 C36 105.5(6)
C42 P2 Au2 111.2(4)
C48 P2 Au2 112.5(4)
C36 P2 Au2 115.9(5)
C16 S1 Au2 102.5(4)
C17 S2 Au1 100.1(4)
C17 S2 Au2 92.0(4)
Au1 S2 Au2 94.57(10)
C15 S3 C16 97.9(5)
C15 S4 C17 96.9(5)
O1 C1 Re1 177.2(12)
O2 C2 Re1 173.8(14)
O3 C3 Re1 177.0(15)
C5 C4 N1 123.6(15)
C5 C4 H4 118.2
N1 C4 H4 118.2
C4 C5 C6 118.2(13)
C4 C5 H5 120.9
C6 C5 H5 120.9
C7 C6 C5 120.9(13)
C7 C6 H6 119.6
C5 C6 H6 119.6
C6 C7 C8 117.9(13)
C6 C7 H7 121.1
C8 C7 H7 121.1
N1 C8 C7 121.8(11)
N1 C8 C14 118.5(10)
C7 C8 C14 119.5(11)
N2 C9 C10 124.6(13)
N2 C9 H9 117.7
C10 C9 H9 117.7
C9 C10 C11 118.7(13)
C9 C10 H10 120.6
C11 C10 H10 120.6
C12 C11 C10 119.2(13)
C12 C11 H11 120.4
C10 C11 H11 120.4
C11 C12 C13 119.3(14)
C11 C12 H12 120.4
C13 C12 H12 120.4
N2 C13 C12 121.5(11)
N2 C13 C14 119.2(10)
C12 C13 C14 119.3(12)
C15 C14 C13 121.9(10)
C15 C14 C8 120.8(10)
C13 C14 C8 117.3(10)
C14 C15 S3 124.7(8)
C14 C15 S4 123.3(9)
S3 C15 S4 111.7(6)
C17 C16 S1 129.6(10)
C17 C16 S3 116.3(9)
S1 C16 S3 114.1(7)
C16 C17 S4 117.2(9)
C16 C17 S2 126.2(9)
S4 C17 S2 116.5(7)
C23 C18 C19 116.0(12)
C23 C18 P1 126.6(10)
C19 C18 P1 117.3(9)
C20 C19 C18 120.2(12)
C20 C19 H19 119.9
C18 C19 H19 119.9
C19 C20 C21 121.3(13)
C19 C20 H20 119.3
C21 C20 H20 119.3
C22 C21 C20 119.4(15)
C22 C21 H21 120.3
C20 C21 H21 120.3
C21 C22 C23 120.7(14)
C21 C22 H22 119.7
C23 C22 H22 119.7
C18 C23 C22 122.3(13)
C18 C23 H23 118.8
C22 C23 H23 118.8
C29 C24 C25 118.6(12)
C29 C24 P1 123.2(11)
C25 C24 P1 118.2(10)
C24 C25 C26 120.6(15)
C24 C25 H25 119.7
C26 C25 H25 119.7
C27 C26 C25 118.1(16)
C27 C26 H26 121.0
C25 C26 H26 121.0
C26 C27 C28 122.8(16)
C26 C27 H27 118.6
C28 C27 H27 118.6
C27 C28 C29 117.1(17)
C27 C28 H28 121.5
C29 C28 H28 121.5
C24 C29 C28 122.8(17)
C24 C29 H29 118.6
C28 C29 H29 118.6
C31 C30 C35 119.4(13)
C31 C30 P1 118.4(11)
C35 C30 P1 122.2(11)
C30 C31 C32 118.2(16)
C30 C31 H31 120.9
C32 C31 H31 120.9
C33 C32 C31 124.2(19)
C33 C32 H32 117.9
C31 C32 H32 117.9
C32 C33 C34 117.0(18)
C32 C33 H33 121.5
C34 C33 H33 121.5
C33 C34 C35 124.7(17)
C33 C34 H34 117.6
C35 C34 H34 117.6
C34 C35 C30 116.5(15)
C34 C35 H35 121.8
C30 C35 H35 121.8
C37 C36 C41 120.2(15)
C37 C36 P2 120.9(11)
C41 C36 P2 118.9(13)
C36 C37 C38 118.2(19)
C36 C37 H37 120.9
C38 C37 H37 120.9
C39 C38 C37 118(2)
C39 C38 H38 121.1
C37 C38 H38 121.1
C40 C39 C38 117(3)
C40 C39 H39 121.2
C38 C39 H39 121.3
C39 C40 C41 128(3)
C39 C40 H40 115.9
C41 C40 H40 115.9
C40 C41 C36 118(2)
C40 C41 H41 120.9
C36 C41 H41 120.9
C43 C42 C47 118.6(13)
C43 C42 P2 123.4(10)
C47 C42 P2 118.0(11)
C42 C43 C44 120.1(14)
C42 C43 H43 119.9
C44 C43 H43 119.9
C43 C44 C45 118.6(15)
C43 C44 H44 120.7
C45 C44 H44 120.7
C46 C45 C44 121.2(15)
C46 C45 H45 119.4
C44 C45 H45 119.4
C45 C46 C47 119.7(17)
C45 C46 H46 120.1
C47 C46 H46 120.1
C46 C47 C42 121.7(15)
C46 C47 H47 119.2
C42 C47 H47 119.2
C53 C48 C49 119.9(13)
C53 C48 P2 117.7(10)
C49 C48 P2 122.3(10)
C48 C49 C50 119.9(14)
C48 C49 H49 120.0
C50 C49 H49 120.0
C51 C50 C49 119.5(15)
C51 C50 H50 120.3
C49 C50 H50 120.3
C50 C51 C52 120.1(16)
C50 C51 H51 120.0
C52 C51 H51 120.0
C53 C52 C51 118.2(14)
C53 C52 H52 120.9
C51 C52 H52 120.9
C48 C53 C52 122.3(13)
C48 C53 H53 118.8
C52 C53 H53 118.8
Cl2 C54 Cl3 99.2(17)
Cl2 C54 H54A 111.9
Cl3 C54 H54A 111.9
Cl2 C54 H54B 111.9
Cl3 C54 H54B 111.9
H54A C54 H54B 109.6
Cl4 C55 Cl5 86.0(19)
Cl4 C55 H55A 114.3
Cl5 C55 H55A 114.3
Cl4 C55 H55B 114.3
Cl5 C55 H55B 114.3
H55A C55 H55B 111.5
C8 N1 C4 117.5(11)
C8 N1 Re1 122.4(7)
C4 N1 Re1 120.1(9)
C9 N2 C13 116.6(10)
C9 N2 Re1 122.5(8)
C13 N2 Re1 120.8(7)

loop_
_geom_bond_atom_site_label_1
_geom_bond_atom_site_label_2
_geom_bond_distance
Au1 P1 2.256(3)
Au1 S2 2.297(3)
Au2 P2 2.247(3)
Au2 S1 2.319(3)
Au2 S2 2.783(3)
Re1 C2 1.878(15)
Re1 C3 1.879(16)
Re1 C1 1.908(14)
Re1 N2 2.179(9)
Re1 N1 2.186(9)
Re1 Cl1 2.464(4)
P1 C18 1.790(13)
P1 C24 1.811(12)
P1 C30 1.820(12)
P2 C42 1.810(13)
P2 C48 1.825(14)
P2 C36 1.834(14)
S1 C16 1.743(13)
S2 C17 1.762(12)
S3 C15 1.744(11)
S3 C16 1.751(12)
S4 C15 1.753(10)
S4 C17 1.759(12)
C1 O1 1.125(14)
C2 O2 1.179(16)
C3 O3 1.146(17)
C4 C5 1.346(19)
C4 N1 1.372(15)
C4 H4 0.9300
C5 C6 1.37(2)
C5 H5 0.9300
C6 C7 1.368(17)
C6 H6 0.9300
C7 C8 1.412(16)
C7 H7 0.9300
C8 N1 1.330(14)
C8 C14 1.498(15)
C9 N2 1.321(15)
C9 C10 1.364(18)
C9 H9 0.9300
C10 C11 1.37(2)
C10 H10 0.9300
C11 C12 1.357(18)
C11 H11 0.9300
C12 C13 1.400(16)
C12 H12 0.9300
C13 N2 1.363(15)
C13 C14 1.482(16)
C14 C15 1.331(16)
C16 C17 1.314(15)
C18 C23 1.384(17)
C18 C19 1.417(16)
C19 C20 1.355(19)
C19 H19 0.9300
C20 C21 1.39(2)
C20 H20 0.9300
C21 C22 1.32(2)
C21 H21 0.9300
C22 C23 1.38(2)
C22 H22 0.9300
C23 H23 0.9300
C24 C29 1.333(18)
C24 C25 1.397(18)
C25 C26 1.39(2)
C25 H25 0.9300
C26 C27 1.36(2)
C26 H26 0.9300
C27 C28 1.37(3)
C27 H27 0.9300
C28 C29 1.39(2)
C28 H28 0.9300
C29 H29 0.9300
C30 C31 1.37(2)
C30 C35 1.397(18)
C31 C32 1.39(2)
C31 H31 0.9300
C32 C33 1.31(2)
C32 H32 0.9300
C33 C34 1.33(2)
C33 H33 0.9300
C34 C35 1.40(2)
C34 H34 0.9300
C35 H35 0.9300
C36 C37 1.36(2)
C36 C41 1.36(2)
C37 C38 1.43(2)
C37 H37 0.9300
C38 C39 1.41(4)
C38 H38 0.9300
C39 C40 1.26(4)
C39 H39 0.9300
C40 C41 1.30(3)
C40 H40 0.9300
C41 H41 0.9300
C42 C43 1.354(18)
C42 C47 1.392(18)
C43 C44 1.375(18)
C43 H43 0.9300
C44 C45 1.40(2)
C44 H44 0.9300
C45 C46 1.32(2)
C45 H45 0.9300
C46 C47 1.34(2)
C46 H46 0.9300
C47 H47 0.9300
C48 C53 1.345(17)
C48 C49 1.360(17)
C49 C50 1.38(2)
C49 H49 0.9300
C50 C51 1.37(2)
C50 H50 0.9300
C51 C52 1.40(2)
C51 H51 0.9300
C52 C53 1.350(19)
C52 H52 0.9300
C53 H53 0.9300
C54 Cl2 1.725(10)
C54 Cl3 1.722(10)
C54 H54A 0.9700
C54 H54B 0.9700
C55 Cl4 1.741(10)
C55 Cl5 1.756(10)
C55 H55A 0.9700
C55 H55B 0.9700
